data_4101243
loop_
_publ_author_name
'Jason B. Benedict'
'Dawn E. Cohen'
'Scott Lovell'
'Andrew L. Rohl'
'Bart Kahr'

_publ_section_title
;
'What is syncrystallization? States of the pH indicator methyl red
in crystals of phthalic acid'
;
_journal_name_full 'Journal of the American Chemical Society'
_journal_paper_doi 10.1021/ja0601181
_journal_year 2006
_chemical_formula_moiety 'C15 H16 N3 O2, H2 O, Br'
_chemical_formula_sum 'C15 H18 Br N3 O3'
_chemical_formula_weight 368.23
_chemical_name_common MRHBrH20
_space_group_IT_number 14
_symmetry_cell_setting monoclinic
_symmetry_space_group_name_Hall '-P 2ybc'
_symmetry_space_group_name_H-M 'P 1 21/c 1'
_cell_angle_alpha 90.00
_cell_angle_beta 92.5680(11)
_cell_angle_gamma 90.00
_cell_formula_units_Z 4
_cell_length_a 7.8900(2)
_cell_length_b 11.8980(4)
_cell_length_c 16.6620(7)
_cell_measurement_temperature 130(2)
_cell_volume 1562.58(9)
_diffrn_ambient_temperature 130(2)
_exptl_crystal_density_diffrn 1.565
_cod_depositor_comments
;
The following automatic conversions were performed:
'_symmetry_cell_setting' value 'Monoclinic' changed to 'monoclinic'
according to '/home/saulius/struct/CIF-dictionaries/cif_core.dic'
dictionary named 'cif_core.dic' version 2.4.1 from 2010-06-29.

Automatic conversion script
Id: cif_fix_enum 1527 2010-12-29 10:47:43Z saulius 
;
_cod_original_sg_symbol_H-M 'P 21/c'
_cod_database_code 4101243

loop_
_symmetry_equiv_pos_as_xyz
'x, y, z'
'-x, y+1/2, -z+1/2'
'-x, -y, -z'
'x, -y-1/2, z-1/2'

loop_
_atom_site_label
_atom_site_type_symbol
_atom_site_fract_x
_atom_site_fract_y
_atom_site_fract_z
_atom_site_U_iso_or_equiv
_atom_site_adp_type
_atom_site_occupancy
_atom_site_symmetry_multiplicity
_atom_site_calc_flag
_atom_site_refinement_flags
_atom_site_disorder_assembly
_atom_site_disorder_group
Br1 Br 0.18104(3) 0.008743(19) 0.389545(14) 0.02634(10) Uani 1 1 d . . .
O1 O -0.0287(2) -0.14188(13) -0.10760(10) 0.0239(4) Uani 1 1 d . . .
H1 H -0.0409 -0.2009 -0.0808 0.029 Uiso 1 1 calc R . .
O2 O 0.1463(2) -0.09748(13) -0.00332(9) 0.0247(4) Uani 1 1 d . . .
O3 O 0.0839(2) 0.32958(14) 0.04101(11) 0.0320(4) Uani 1 1 d D . .
H3A H 0.111(3) 0.359(2) -0.0047(9) 0.038 Uiso 1 1 d D . .
H3B H 0.006(3) 0.3809(18) 0.0507(14) 0.038 Uiso 1 1 d D . .
N1 N 0.3196(2) 0.08930(16) -0.00923(11) 0.0215(4) Uani 1 1 d . . .
H1A H 0.2939 0.0289 0.0182 0.026 Uiso 1 1 calc R . .
N2 N 0.4212(2) 0.16469(16) 0.02399(11) 0.0222(4) Uani 1 1 d . . .
N3 N 0.6797(2) 0.13285(16) 0.33472(12) 0.0247(4) Uani 1 1 d . . .
C1 C 0.0868(3) -0.07749(18) -0.07102(13) 0.0200(4) Uani 1 1 d . . .
C2 C 0.1367(3) 0.02073(18) -0.11967(14) 0.0201(5) Uani 1 1 d . . .
C3 C 0.0707(3) 0.03486(19) -0.19800(14) 0.0222(5) Uani 1 1 d . . .
H3 H -0.0049 -0.0198 -0.2208 0.027 Uiso 1 1 calc R . .
C4 C 0.1138(3) 0.1275(2) -0.24308(14) 0.0255(5) Uani 1 1 d . . .
H4 H 0.0685 0.1357 -0.2966 0.031 Uiso 1 1 calc R . .
C5 C 0.2228(3) 0.2082(2) -0.21031(14) 0.0261(5) Uani 1 1 d . . .
H5 H 0.2503 0.2722 -0.2412 0.031 Uiso 1 1 calc R . .
C6 C 0.2917(3) 0.1966(2) -0.13310(14) 0.0244(5) Uani 1 1 d . . .
H6 H 0.3668 0.2521 -0.1111 0.029 Uiso 1 1 calc R . .
C7 C 0.2507(3) 0.10318(18) -0.08788(13) 0.0204(5) Uani 1 1 d . . .
C8 C 0.4754(3) 0.14998(18) 0.10026(14) 0.0220(5) Uani 1 1 d . . .
C13 C 0.5897(3) 0.23430(19) 0.13160(15) 0.0247(5) Uani 1 1 d . . .
H13 H 0.6191 0.2951 0.0979 0.030 Uiso 1 1 calc R . .
C12 C 0.6568(3) 0.23020(19) 0.20724(14) 0.0253(5) Uani 1 1 d . . .
H12 H 0.7320 0.2878 0.2260 0.030 Uiso 1 1 calc R . .
C11 C 0.6158(3) 0.13959(19) 0.25975(14) 0.0211(5) Uani 1 1 d . . .
C10 C 0.4992(3) 0.05455(19) 0.22887(14) 0.0227(5) Uani 1 1 d . . .
H10 H 0.4693 -0.0061 0.2625 0.027 Uiso 1 1 calc R . .
C9 C 0.4321(3) 0.06021(19) 0.15288(14) 0.0230(5) Uani 1 1 d . . .
H9 H 0.3551 0.0037 0.1341 0.028 Uiso 1 1 calc R . .
C15 C 0.7882(4) 0.2208(2) 0.37131(16) 0.0365(6) Uani 1 1 d . . .
H15A H 0.9076 0.2007 0.3659 0.044 Uiso 1 1 calc R . .
H15B H 0.7650 0.2279 0.4284 0.044 Uiso 1 1 calc R . .
H15C H 0.7646 0.2925 0.3441 0.044 Uiso 1 1 calc R . .
C14 C 0.6499(3) 0.0358(2) 0.38710(15) 0.0300(6) Uani 1 1 d . . .
H14A H 0.5323 0.0370 0.4037 0.036 Uiso 1 1 calc R . .
H14B H 0.7271 0.0396 0.4347 0.036 Uiso 1 1 calc R . .
H14C H 0.6704 -0.0339 0.3577 0.036 Uiso 1 1 calc R . .

loop_
_atom_site_aniso_label
_atom_site_aniso_U_11
_atom_site_aniso_U_22
_atom_site_aniso_U_33
_atom_site_aniso_U_23
_atom_site_aniso_U_13
_atom_site_aniso_U_12
Br1 0.02947(16) 0.02590(15) 0.02369(15) -0.00202(9) 0.00182(11) -0.00088(9)
O1 0.0264(8) 0.0220(8) 0.0229(8) 0.0022(6) -0.0026(7) -0.0046(7)
O2 0.0291(9) 0.0245(8) 0.0202(8) 0.0023(6) -0.0016(7) -0.0007(7)
O3 0.0427(10) 0.0240(9) 0.0297(10) 0.0038(7) 0.0071(8) 0.0002(7)
N1 0.0238(10) 0.0201(9) 0.0206(10) 0.0003(8) 0.0000(8) -0.0029(7)
N2 0.0219(9) 0.0220(10) 0.0228(10) -0.0026(8) 0.0014(8) -0.0005(8)
N3 0.0242(10) 0.0271(10) 0.0229(10) -0.0032(8) -0.0001(8) 0.0029(8)
C1 0.0172(10) 0.0220(11) 0.0209(11) -0.0007(9) 0.0036(9) 0.0023(8)
C2 0.0210(11) 0.0205(11) 0.0191(11) -0.0010(8) 0.0032(9) 0.0023(9)
C3 0.0244(12) 0.0220(11) 0.0202(11) -0.0014(9) 0.0003(9) 0.0003(9)
C4 0.0286(12) 0.0297(12) 0.0181(11) 0.0020(9) -0.0001(10) 0.0021(10)
C5 0.0295(13) 0.0248(12) 0.0242(12) 0.0025(9) 0.0031(10) -0.0002(10)
C6 0.0232(11) 0.0255(12) 0.0245(12) -0.0013(9) 0.0016(10) -0.0007(9)
C7 0.0193(11) 0.0235(11) 0.0186(11) -0.0015(9) 0.0020(9) 0.0029(9)
C8 0.0214(11) 0.0229(11) 0.0219(11) -0.0036(9) 0.0018(9) 0.0018(9)
C13 0.0256(12) 0.0201(11) 0.0288(13) -0.0009(9) 0.0035(10) -0.0003(9)
C12 0.0252(12) 0.0234(11) 0.0272(13) -0.0042(9) -0.0022(10) -0.0018(9)
C11 0.0181(10) 0.0243(11) 0.0209(11) -0.0050(9) 0.0005(9) 0.0043(9)
C10 0.0218(11) 0.0225(12) 0.0237(12) -0.0011(9) 0.0021(9) 0.0013(9)
C9 0.0199(11) 0.0230(12) 0.0260(12) -0.0051(9) 0.0004(9) -0.0008(9)
C15 0.0410(14) 0.0381(14) 0.0293(14) -0.0047(11) -0.0111(12) -0.0025(12)
C14 0.0291(13) 0.0368(14) 0.0236(13) 0.0032(11) -0.0043(11) 0.0026(11)

loop_
_geom_bond_atom_site_label_1
_geom_bond_atom_site_label_2
_geom_bond_distance
_geom_bond_site_symmetry_2
_geom_bond_publ_flag
O1 C1 1.319(2) . ?
O1 H1 0.8400 . ?
O2 C1 1.225(3) . ?
O3 H3A 0.876(10) . ?
O3 H3B 0.886(9) . ?
N1 N2 1.309(2) . ?
N1 C7 1.406(3) . ?
N1 H1A 0.8800 . ?
N2 C8 1.334(3) . ?
N3 C11 1.328(3) . ?
N3 C15 1.467(3) . ?
N3 C14 1.473(3) . ?
C1 C2 1.485(3) . ?
C2 C3 1.394(3) . ?
C2 C7 1.417(3) . ?
C3 C4 1.385(3) . ?
C3 H3 0.9500 . ?
C4 C5 1.385(3) . ?
C4 H4 0.9500 . ?
C5 C6 1.381(3) . ?
C5 H5 0.9500 . ?
C6 C7 1.389(3) . ?
C6 H6 0.9500 . ?
C8 C13 1.432(3) . ?
C8 C9 1.433(3) . ?
C13 C12 1.346(3) . ?
C13 H13 0.9500 . ?
C12 C11 1.435(3) . ?
C12 H12 0.9500 . ?
C11 C10 1.446(3) . ?
C10 C9 1.352(3) . ?
C10 H10 0.9500 . ?
C9 H9 0.9500 . ?
C15 H15A 0.9800 . ?
C15 H15B 0.9800 . ?
C15 H15C 0.9800 . ?
C14 H14A 0.9800 . ?
C14 H14B 0.9800 . ?
C14 H14C 0.9800 . ?

loop_
_cod_related_entry_id
_cod_related_entry_database
_cod_related_entry_code
1 ChemSpider 30660003
